data_7249795
loop_
_publ_author_name
'Sobczak, Paulina'
'Siera\'nski, Tomasz'
'\'Swi\;atkowski, Marcin'
'Trz\;esowska-Kruszy\'nska, Agata'
'Koli\'nska, Jolanta'

_publ_section_title
;
 Unraveling the structure--property relationships in fluorescent
 phenylhydrazones: the role of substituents and molecular interactions
;
_journal_issue 3
_journal_name_full 'RSC Advances'
_journal_page_first 1514
_journal_page_last 1526
_journal_paper_doi 10.1039/D4RA07856J
_journal_volume 15
_journal_year 2025
_chemical_formula_moiety 'C14 H13 N3 O3'
_chemical_formula_sum 'C14 H13 N3 O3'
_chemical_formula_weight 271.27
_space_group_crystal_system monoclinic
_space_group_IT_number 14
_space_group_name_Hall '-P 2ybc'
_space_group_name_H-M_alt 'P 1 21/c 1'
_atom_sites_solution_hydrogens mixed
_atom_sites_solution_primary dual
_audit_creation_date 2023-12-07
_audit_creation_method
;
Olex2 1.5-ac5-024
(compiled 2022.04.12 svn.rca3783a0 for Rigaku Oxford Diffraction, GUI svn.r6498)
;
_audit_update_record
;
2024-04-23 deposited with the CCDC.	2025-01-10 downloaded from the CCDC.
;
_cell_angle_alpha 90
_cell_angle_beta 114.076(2)
_cell_angle_gamma 90
_cell_formula_units_Z 4
_cell_length_a 14.3070(3)
_cell_length_b 7.29090(10)
_cell_length_c 13.4037(2)
_cell_measurement_reflns_used 9894
_cell_measurement_temperature 99.9(5)
_cell_measurement_theta_max 79.3820
_cell_measurement_theta_min 6.5940
_cell_volume 1276.52(4)
_computing_cell_refinement 'CrysAlisPro 1.171.42.68a (Rigaku OD, 2022)'
_computing_data_collection 'CrysAlisPro 1.171.42.68a (Rigaku OD, 2022)'
_computing_data_reduction 'CrysAlisPro 1.171.42.68a (Rigaku OD, 2022)'
_computing_molecular_graphics 'Olex2 1.5-ac5-024 (Dolomanov et al., 2009)'
_computing_publication_material 'Olex2 1.5-ac5-024 (Dolomanov et al., 2009)'
_computing_structure_refinement 'SHELXL 2018/3 (Sheldrick, 2015)'
_computing_structure_solution 'SHELXT 2018/2 (Sheldrick, 2018)'
_diffrn_ambient_environment N~2~
_diffrn_ambient_temperature 99.9(5)
_diffrn_detector 'Hybrid Pixel Array Detector'
_diffrn_detector_area_resol_mean 5.8140
_diffrn_detector_type 'Pilatus 300K'
_diffrn_measured_fraction_theta_full 0.998
_diffrn_measured_fraction_theta_max 0.913
_diffrn_measurement_details
;
List of Runs (angles in degrees, time in seconds):

  # Type    Start    End  Width  t~exp~   \w     \q     \k     \f   Frames
#--------------------------------------------------------------------------
  1  \w     38.00  66.00   0.50    0.50    --  110.00 -57.00-180.00   56
  2  \w     38.00  66.00   0.50    0.50    --  110.00 -57.00 -60.00   56
  3  \w     38.00  66.00   0.50    0.50    --  110.00 -57.00   0.00   56
  4  \w     38.00  66.00   0.50    0.50    --  110.00 -57.00 -30.00   56
  5  \w     38.00  66.00   0.50    0.50    --  110.00 -57.00  30.00   56
  6  \w     38.00  66.00   0.50    0.50    --  110.00 -57.00 120.00   56
  7  \w     38.00  66.00   0.50    0.50    --  110.00 -57.00 150.00   56
  8  \w     26.00 114.00   0.50    0.20    --   49.12  77.00 -90.00  176
  9  \w     26.00 114.00   0.50    0.20    --   49.12  77.00-180.00  176
 10  \w     94.00 178.00   0.50    0.50    --  110.00  57.00 -90.00  168
 11  \w     26.00 114.00   0.50    0.20    --   49.12  77.00  90.00  176
 12  \w    -26.00  27.00   0.50    0.20    --  -49.12  19.00 -60.00  106
 13  \w    -43.00  26.00   0.50    0.20    --  -49.12  38.00-150.00  138
 14  \w     60.00 122.00   0.50    0.20    --   49.12-178.00  60.00  124
 15  \w    -43.00  26.00   0.50    0.20    --  -49.12  38.00  90.00  138
 16  \w    -26.00  27.00   0.50    0.20    --  -49.12  19.00   0.00  106
 17  \w    -26.00  27.00   0.50    0.20    --  -49.12  19.00 -30.00  106
 18  \w    -43.00 -13.00   0.50    0.50    --  -88.50  38.00 -90.00   60
 19  \w    -43.00 -13.00   0.50    0.50    --  -88.50  38.00-180.00   60
 20  \w    -43.00 -13.00   0.50    0.50    --  -88.50  38.00-120.00   60
 21  \w    -43.00 -13.00   0.50    0.50    --  -88.50  38.00 -60.00   60
 22  \w    -43.00 -13.00   0.50    0.50    --  -88.50  38.00 120.00   60
 23  \w    -43.00 -13.00   0.50    0.50    --  -88.50  38.00  30.00   60
 24  \w   -164.00 -75.00   0.50    0.50    --  -88.50 -19.00 -30.00  178
 25  \w   -160.00 -73.00   0.50    0.50    --  -88.50 -57.00  30.00  174
 26  \w   -160.00 -73.00   0.50    0.50    --  -88.50 -57.00  60.00  174
 27  \w    -87.00 -19.00   0.50    0.50    --  -88.50 125.00 150.00  136
;
_diffrn_measurement_device 'four-circle diffractometer'
_diffrn_measurement_device_type 'XtaLAB Synergy, Dualflex, Pilatus 300K'
_diffrn_measurement_method '\w scans'
_diffrn_orient_matrix_type 'CrysAlisPro convention (1999,Acta A55,543-557)'
_diffrn_orient_matrix_UB_11 0.0829292000
_diffrn_orient_matrix_UB_12 0.1486489000
_diffrn_orient_matrix_UB_13 0.0480558000
_diffrn_orient_matrix_UB_21 0.0167015000
_diffrn_orient_matrix_UB_22 0.0010267000
_diffrn_orient_matrix_UB_23 -0.1064961000
_diffrn_orient_matrix_UB_31 -0.0821892000
_diffrn_orient_matrix_UB_32 0.1501638000
_diffrn_orient_matrix_UB_33 -0.0468824000
_diffrn_radiation_monochromator mirror
_diffrn_radiation_probe x-ray
_diffrn_radiation_type 'Cu K\a'
_diffrn_radiation_wavelength 1.54184
_diffrn_reflns_av_R_equivalents 0.0220
_diffrn_reflns_av_unetI/netI 0.0144
_diffrn_reflns_Laue_measured_fraction_full 0.998
_diffrn_reflns_Laue_measured_fraction_max 0.913
_diffrn_reflns_limit_h_max 16
_diffrn_reflns_limit_h_min -17
_diffrn_reflns_limit_k_max 9
_diffrn_reflns_limit_k_min -8
_diffrn_reflns_limit_l_max 15
_diffrn_reflns_limit_l_min -16
_diffrn_reflns_number 12901
_diffrn_reflns_point_group_measured_fraction_full 0.998
_diffrn_reflns_point_group_measured_fraction_max 0.913
_diffrn_reflns_theta_full 67.684
_diffrn_reflns_theta_max 79.438
_diffrn_reflns_theta_min 6.620
_diffrn_source 'micro-focus sealed X-ray tube'
_diffrn_source_type 'PhotonJet (Cu) X-ray Source'
_exptl_absorpt_coefficient_mu 0.845
_exptl_absorpt_correction_T_max 0.940
_exptl_absorpt_correction_T_min 0.849
_exptl_absorpt_correction_type analytical
_exptl_absorpt_process_details
;
CrysAlisPro 1.171.42.68a (Rigaku Oxford Diffraction, 2022)
Analytical numeric absorption correction using a multifaceted crystal
model based on expressions derived by R.C. Clark & J.S. Reid.
(Clark, R. C. & Reid, J. S. (1995). Acta Cryst. A51, 887-897)
Empirical absorption correction using spherical harmonics,
implemented in SCALE3 ABSPACK scaling algorithm.
;
_exptl_crystal_colour red
_exptl_crystal_colour_primary red
_exptl_crystal_density_diffrn 1.412
_exptl_crystal_description prism
_exptl_crystal_F_000 568
_exptl_crystal_size_max 0.287
_exptl_crystal_size_mid 0.195
_exptl_crystal_size_min 0.102
_refine_diff_density_max 0.160
_refine_diff_density_min -0.304
_refine_diff_density_rms 0.059
_refine_ls_extinction_method none
_refine_ls_goodness_of_fit_ref 1.076
_refine_ls_hydrogen_treatment mixed
_refine_ls_matrix_type full
_refine_ls_number_parameters 185
_refine_ls_number_reflns 2536
_refine_ls_number_restraints 0
_refine_ls_restrained_S_all 1.076
_refine_ls_R_factor_all 0.0344
_refine_ls_R_factor_gt 0.0328
_refine_ls_shift/su_max 0.000
_refine_ls_shift/su_mean 0.000
_refine_ls_structure_factor_coef Fsqd
_refine_ls_weighting_details 'w=1/[\s^2^(Fo^2^)+(0.0512P)^2^+0.3545P] where P=(Fo^2^+2Fc^2^)/3'
_refine_ls_weighting_scheme calc
_refine_ls_wR_factor_gt 0.0900
_refine_ls_wR_factor_ref 0.0912
_reflns_Friedel_coverage 0.000
_reflns_number_gt 2361
_reflns_number_total 2536
_reflns_threshold_expression 'I > 2\s(I)'
_cod_data_source_file d4ra07856j2.cif
_cod_data_source_block ps_dok63_no3
_cod_database_code 7249795
_shelx_shelxl_version_number 2018/3
_chemical_oxdiff_formula 'C14 H13 N3 O3'
_shelx_space_group_comment
;
The symmetry employed for this shelxl refinement is uniquely defined
by the following loop, which should always be used as a source of
symmetry information in preference to the above space-group names.
They are only intended as comments.
;
_shelx_estimated_absorpt_t_max 0.919
_shelx_estimated_absorpt_t_min 0.793
_olex2_refinement_description
;
1. Fixed Uiso
 At 1.2 times of:
  All C(H) groups, All N(H) groups
 At 1.5 times of:
  All C(H,H,H) groups
2.a Aromatic/amide H refined with riding coordinates:
 C7(H7), C10(H10), C3(H3), C11(H11), C14(H14), C6(H6), C13(H13), C8(H8), C4(H4)
2.b Idealised Me refined as rotating group:
 C1(H1A,H1B,H1C)
;
_olex2_submission_special_instructions 'No special instructions were received'
_oxdiff_exptl_absorpt_empirical_details
;
Empirical correction (ABSPACK) includes:
- Absorption correction using spherical harmonics
- Frame scaling
;
_oxdiff_exptl_absorpt_empirical_full_max 1.985
_oxdiff_exptl_absorpt_empirical_full_min 0.651

loop_
_space_group_symop_operation_xyz
'x, y, z'
'-x, y+1/2, -z+1/2'
'-x, -y, -z'
'x, -y-1/2, z-1/2'

loop_
_atom_site_label
_atom_site_type_symbol
_atom_site_fract_x
_atom_site_fract_y
_atom_site_fract_z
_atom_site_U_iso_or_equiv
_atom_site_adp_type
_atom_site_occupancy
_atom_site_site_symmetry_order
_atom_site_calc_flag
_atom_site_refinement_flags_posn
_atom_site_refinement_flags_adp
_atom_site_refinement_flags_occupancy
_atom_site_disorder_assembly
_atom_site_disorder_group
O1 O 0.92284(5) 0.42324(10) 0.04466(5) 0.01785(18) Uani 1 1 d . . . . .
O2 O 0.40017(6) 0.86730(12) 0.58207(7) 0.0269(2) Uani 1 1 d . . . . .
O3 O 0.45259(6) 0.68863(12) 0.72348(7) 0.0288(2) Uani 1 1 d . . . . .
N1 N 0.87051(7) 0.44465(13) 0.43365(7) 0.0184(2) Uani 1 1 d . . . . .
H1 H 0.9083(10) 0.3692(19) 0.4836(11) 0.022 Uiso 1 1 d . U . . .
N2 N 0.78656(6) 0.51399(12) 0.44295(7) 0.0167(2) Uani 1 1 d . . . . .
N3 N 0.45926(7) 0.75151(12) 0.64157(7) 0.0199(2) Uani 1 1 d . . . . .
C5 C 0.87759(8) 0.44235(13) 0.33259(8) 0.0158(2) Uani 1 1 d . . . . .
C7 C 0.97750(7) 0.35792(14) 0.23136(8) 0.0165(2) Uani 1 1 d . . . . .
H7 H 1.036811 0.303050 0.229042 0.020 Uiso 1 1 calc R U . . .
C9 C 0.69473(7) 0.55112(13) 0.55706(8) 0.0158(2) Uani 1 1 d . . . . .
C10 C 0.62006(8) 0.67020(14) 0.48630(8) 0.0166(2) Uani 1 1 d . . . . .
H10 H 0.622150 0.704572 0.418872 0.020 Uiso 1 1 calc R U . . .
C3 C 0.81566(8) 0.51230(14) 0.14015(8) 0.0176(2) Uani 1 1 d . . . . .
H3 H 0.764433 0.562506 0.075587 0.021 Uiso 1 1 calc R U . . .
C2 C 0.90325(8) 0.43499(13) 0.13716(8) 0.0155(2) Uani 1 1 d . . . . .
C12 C 0.54185(7) 0.68460(14) 0.61276(8) 0.0169(2) Uani 1 1 d . . . . .
C11 C 0.54341(8) 0.73804(14) 0.51386(8) 0.0172(2) Uani 1 1 d . . . . .
H11 H 0.492987 0.819277 0.466297 0.021 Uiso 1 1 calc R U . . .
C14 C 0.68996(8) 0.49963(14) 0.65561(8) 0.0175(2) Uani 1 1 d . . . . .
H14 H 0.739799 0.417730 0.703385 0.021 Uiso 1 1 calc R U . . .
C6 C 0.96467(8) 0.36150(14) 0.32828(8) 0.0169(2) Uani 1 1 d . . . . .
H6 H 1.015299 0.308715 0.392338 0.020 Uiso 1 1 calc R U . . .
C13 C 0.61385(8) 0.56614(14) 0.68446(8) 0.0181(2) Uani 1 1 d . . . . .
H13 H 0.610988 0.531633 0.751504 0.022 Uiso 1 1 calc R U . . .
C8 C 0.77838(8) 0.47859(14) 0.53326(8) 0.0169(2) Uani 1 1 d . . . . .
H8 H 0.828385 0.402914 0.585921 0.020 Uiso 1 1 calc R U . . .
C4 C 0.80289(8) 0.51626(14) 0.23792(8) 0.0175(2) Uani 1 1 d . . . . .
H4 H 0.743057 0.569528 0.239855 0.021 Uiso 1 1 calc R U . . .
C1 C 0.84877(8) 0.50257(15) -0.05358(8) 0.0201(2) Uani 1 1 d . . . . .
H1A H 0.872858 0.491776 -0.112087 0.030 Uiso 1 1 calc R U . . .
H1B H 0.839368 0.632335 -0.040971 0.030 Uiso 1 1 calc R U . . .
H1C H 0.783428 0.437845 -0.074878 0.030 Uiso 1 1 calc R U . . .

loop_
_atom_site_aniso_label
_atom_site_aniso_U_11
_atom_site_aniso_U_22
_atom_site_aniso_U_33
_atom_site_aniso_U_23
_atom_site_aniso_U_13
_atom_site_aniso_U_12
O1 0.0172(3) 0.0217(4) 0.0143(3) 0.0004(3) 0.0060(3) 0.0023(3)
O2 0.0224(4) 0.0289(5) 0.0299(4) 0.0003(3) 0.0110(3) 0.0074(3)
O3 0.0320(4) 0.0349(5) 0.0271(4) 0.0004(3) 0.0199(4) 0.0025(4)
N1 0.0176(4) 0.0205(5) 0.0175(4) 0.0031(3) 0.0077(3) 0.0061(4)
N2 0.0155(4) 0.0154(4) 0.0200(4) -0.0012(3) 0.0080(3) 0.0001(3)
N3 0.0188(4) 0.0202(5) 0.0215(4) -0.0048(4) 0.0093(4) -0.0014(4)
C5 0.0173(5) 0.0126(5) 0.0181(5) -0.0009(4) 0.0078(4) -0.0011(4)
C7 0.0139(5) 0.0159(5) 0.0194(5) -0.0010(4) 0.0063(4) 0.0012(4)
C9 0.0155(5) 0.0137(5) 0.0173(5) -0.0026(4) 0.0059(4) -0.0034(4)
C10 0.0178(5) 0.0156(5) 0.0159(5) -0.0001(4) 0.0063(4) -0.0022(4)
C3 0.0159(5) 0.0164(5) 0.0174(5) 0.0008(4) 0.0038(4) 0.0017(4)
C2 0.0169(5) 0.0136(5) 0.0161(5) -0.0022(4) 0.0068(4) -0.0024(4)
C12 0.0154(5) 0.0161(5) 0.0204(5) -0.0050(4) 0.0084(4) -0.0032(4)
C11 0.0159(5) 0.0149(5) 0.0188(5) -0.0002(4) 0.0050(4) -0.0006(4)
C14 0.0170(5) 0.0164(5) 0.0171(5) 0.0011(4) 0.0050(4) -0.0001(4)
C6 0.0159(5) 0.0155(5) 0.0174(5) 0.0014(4) 0.0048(4) 0.0016(4)
C13 0.0200(5) 0.0184(5) 0.0159(5) -0.0012(4) 0.0075(4) -0.0034(4)
C8 0.0170(5) 0.0146(5) 0.0180(5) 0.0003(4) 0.0062(4) 0.0003(4)
C4 0.0152(5) 0.0168(5) 0.0210(5) -0.0002(4) 0.0078(4) 0.0027(4)
C1 0.0200(5) 0.0236(5) 0.0150(5) 0.0018(4) 0.0055(4) 0.0014(4)

loop_
_atom_type_symbol
_atom_type_description
_atom_type_scat_dispersion_real
_atom_type_scat_dispersion_imag
_atom_type_scat_source
C C 0.0181 0.0091 'International Tables Vol C Tables 4.2.6.8 and 6.1.1.4'
H H 0.0000 0.0000 'International Tables Vol C Tables 4.2.6.8 and 6.1.1.4'
N N 0.0311 0.0180 'International Tables Vol C Tables 4.2.6.8 and 6.1.1.4'
O O 0.0492 0.0322 'International Tables Vol C Tables 4.2.6.8 and 6.1.1.4'

loop_
_exptl_crystal_face_index_h
_exptl_crystal_face_index_k
_exptl_crystal_face_index_l
_exptl_crystal_face_perp_dist
1 -3 5 0.0696
-8 1 6 0.0797
3 2 -8 0.0846
7 0 -8 0.1175
7 -3 -2 0.1370
1 -5 -1 0.0423
2 4 2 0.0763
-7 0 -3 0.0963
-3 -4 -3 0.0481
3 -3 -7 0.0652
0 -1 -8 0.0665
-2 2 7 0.0345
3 4 0 0.0727

loop_
_geom_angle_atom_site_label_1
_geom_angle_atom_site_label_2
_geom_angle_atom_site_label_3
_geom_angle
_geom_angle_site_symmetry_1
_geom_angle_site_symmetry_3
_geom_angle_publ_flag
C2 O1 C1 117.08(8) . . ?
N2 N1 H1 117.7(9) . . ?
N2 N1 C5 120.70(8) . . ?
C5 N1 H1 118.2(9) . . ?
C8 N2 N1 115.80(9) . . ?
O2 N3 C12 118.13(9) . . ?
O3 N3 O2 123.50(9) . . ?
O3 N3 C12 118.37(9) . . ?
N1 C5 C6 117.51(9) . . ?
C4 C5 N1 123.11(9) . . ?
C4 C5 C6 119.37(9) . . ?
C2 C7 H7 120.1 . . ?
C6 C7 H7 120.1 . . ?
C6 C7 C2 119.90(9) . . ?
C10 C9 C8 122.90(9) . . ?
C14 C9 C10 119.12(9) . . ?
C14 C9 C8 117.98(9) . . ?
C9 C10 H10 119.7 . . ?
C11 C10 C9 120.57(9) . . ?
C11 C10 H10 119.7 . . ?
C2 C3 H3 120.0 . . ?
C2 C3 C4 120.04(9) . . ?
C4 C3 H3 120.0 . . ?
O1 C2 C7 115.43(9) . . ?
O1 C2 C3 124.53(9) . . ?
C3 C2 C7 120.02(9) . . ?
C11 C12 N3 119.03(9) . . ?
C13 C12 N3 118.33(9) . . ?
C13 C12 C11 122.61(9) . . ?
C10 C11 C12 118.50(9) . . ?
C10 C11 H11 120.8 . . ?
C12 C11 H11 120.8 . . ?
C9 C14 H14 119.5 . . ?
C13 C14 C9 121.07(9) . . ?
C13 C14 H14 119.5 . . ?
C5 C6 H6 119.8 . . ?
C7 C6 C5 120.49(9) . . ?
C7 C6 H6 119.8 . . ?
C12 C13 H13 120.9 . . ?
C14 C13 C12 118.13(9) . . ?
C14 C13 H13 120.9 . . ?
N2 C8 C9 122.01(9) . . ?
N2 C8 H8 119.0 . . ?
C9 C8 H8 119.0 . . ?
C5 C4 C3 120.16(9) . . ?
C5 C4 H4 119.9 . . ?
C3 C4 H4 119.9 . . ?
O1 C1 H1A 109.5 . . ?
O1 C1 H1B 109.5 . . ?
O1 C1 H1C 109.5 . . ?
H1A C1 H1B 109.5 . . ?
H1A C1 H1C 109.5 . . ?
H1B C1 H1C 109.5 . . ?

loop_
_geom_bond_atom_site_label_1
_geom_bond_atom_site_label_2
_geom_bond_distance
_geom_bond_site_symmetry_2
_geom_bond_publ_flag
O1 C2 1.3808(12) . ?
O1 C1 1.4328(12) . ?
O2 N3 1.2302(12) . ?
O3 N3 1.2289(12) . ?
N1 H1 0.865(14) . ?
N1 N2 1.3549(12) . ?
N1 C5 1.3991(13) . ?
N2 C8 1.2889(13) . ?
N3 C12 1.4683(13) . ?
C5 C6 1.4006(14) . ?
C5 C4 1.3915(14) . ?
C7 H7 0.9500 . ?
C7 C2 1.3944(14) . ?
C7 C6 1.3844(14) . ?
C9 C10 1.4028(14) . ?
C9 C14 1.4015(14) . ?
C9 C8 1.4578(14) . ?
C10 H10 0.9500 . ?
C10 C11 1.3836(14) . ?
C3 H3 0.9500 . ?
C3 C2 1.3895(14) . ?
C3 C4 1.3953(14) . ?
C12 C11 1.3905(14) . ?
C12 C13 1.3867(15) . ?
C11 H11 0.9500 . ?
C14 H14 0.9500 . ?
C14 C13 1.3834(15) . ?
C6 H6 0.9500 . ?
C13 H13 0.9500 . ?
C8 H8 0.9500 . ?
C4 H4 0.9500 . ?
C1 H1A 0.9800 . ?
C1 H1B 0.9800 . ?
C1 H1C 0.9800 . ?

loop_
_geom_torsion_atom_site_label_1
_geom_torsion_atom_site_label_2
_geom_torsion_atom_site_label_3
_geom_torsion_atom_site_label_4
_geom_torsion
_geom_torsion_site_symmetry_1
_geom_torsion_site_symmetry_2
_geom_torsion_site_symmetry_3
_geom_torsion_site_symmetry_4
_geom_torsion_publ_flag
O2 N3 C12 C11 -7.19(14) . . . . ?
O2 N3 C12 C13 174.53(9) . . . . ?
O3 N3 C12 C11 172.58(9) . . . . ?
O3 N3 C12 C13 -5.70(14) . . . . ?
N1 N2 C8 C9 177.09(9) . . . . ?
N1 C5 C6 C7 -178.69(9) . . . . ?
N1 C5 C4 C3 178.84(9) . . . . ?
N2 N1 C5 C6 -177.34(9) . . . . ?
N2 N1 C5 C4 2.77(15) . . . . ?
N3 C12 C11 C10 -178.30(9) . . . . ?
N3 C12 C13 C14 178.32(9) . . . . ?
C5 N1 N2 C8 167.20(9) . . . . ?
C9 C10 C11 C12 -0.38(15) . . . . ?
C9 C14 C13 C12 0.37(15) . . . . ?
C10 C9 C14 C13 -0.83(15) . . . . ?
C10 C9 C8 N2 -2.84(16) . . . . ?
C2 C7 C6 C5 -0.11(15) . . . . ?
C2 C3 C4 C5 -0.20(15) . . . . ?
C11 C12 C13 C14 0.10(15) . . . . ?
C14 C9 C10 C11 0.83(15) . . . . ?
C14 C9 C8 N2 177.63(9) . . . . ?
C6 C5 C4 C3 -1.05(15) . . . . ?
C6 C7 C2 O1 -179.55(9) . . . . ?
C6 C7 C2 C3 -1.15(15) . . . . ?
C13 C12 C11 C10 -0.10(15) . . . . ?
C8 C9 C10 C11 -178.69(9) . . . . ?
C8 C9 C14 C13 178.71(9) . . . . ?
C4 C5 C6 C7 1.21(15) . . . . ?
C4 C3 C2 O1 179.56(9) . . . . ?
C4 C3 C2 C7 1.31(15) . . . . ?
C1 O1 C2 C7 -179.38(9) . . . . ?
C1 O1 C2 C3 2.30(14) . . . . ?

loop_
_exptl_oxdiff_crystal_face_indexfrac_h
_exptl_oxdiff_crystal_face_indexfrac_k
_exptl_oxdiff_crystal_face_indexfrac_l
_exptl_oxdiff_crystal_face_x
_exptl_oxdiff_crystal_face_y
_exptl_oxdiff_crystal_face_z
1.1053 -3.2278 5.3081 -0.1331 -0.5501 -0.8244
-8.2316 1.4840 5.8554 -0.1807 -0.7595 0.6249
3.1899 2.1483 -7.7494 0.2115 0.8808 0.4237
6.6156 0.4683 -8.0483 0.2315 0.9681 -0.0961
7.2907 -2.8950 -2.0053 0.0779 0.3324 -0.9399
0.8676 -4.6627 -1.4754 -0.6921 0.1668 -0.7023
2.1733 4.1664 2.4471 0.9172 -0.2200 0.3323
-6.9868 0.4066 -2.5170 -0.6399 0.1518 0.7533
-3.2739 -3.7488 -2.7066 -0.9588 0.2297 -0.1670
2.6029 -2.8276 -6.9646 -0.5392 0.7823 -0.3120
-0.0892 -1.2323 -7.6353 -0.5575 0.8104 0.1802
-1.6267 2.2877 7.4360 0.5625 -0.8167 0.1286
2.8177 4.4780 -0.1866 0.8904 0.0715 0.4496
